data_4021392
loop_
_publ_author_name
'Michael E. Garst'
'Lloyd J. Dolby'
'Shervin Esfandiari'
'Rachel A. Okrent'
'Alfred A. Avey'

_publ_section_title
;
 Studies of the Condensation of Sulfones with Ketones and Aldehydes
;
_journal_name_full 'Journal of Organic Chemistry'
_journal_page_first 553
_journal_page_last 556
_journal_paper_doi 10.1021/jo051947s
_journal_volume 71
_journal_year 2006
_chemical_absolute_configuration ad
_chemical_formula_moiety 'C24 H25 N O3 S'
_chemical_formula_sum 'C24 H25 N O3 S'
_chemical_formula_weight 407.51
_chemical_name_common 'Compound 14'
_chemical_name_systematic
; 
 ? 
;
_space_group_IT_number 9
_symmetry_cell_setting monoclinic
_symmetry_space_group_name_Hall 'C -2yc'
_symmetry_space_group_name_H-M 'C 1 c 1'
_atom_sites_solution_hydrogens geom
_atom_sites_solution_primary direct
_atom_sites_solution_secondary difmap
_audit_creation_method SHELXL-97
_cell_angle_alpha 90.00
_cell_angle_beta 110.024(9)
_cell_angle_gamma 90.00
_cell_formula_units_Z 4
_cell_length_a 19.959(3)
_cell_length_b 9.1373(2)
_cell_length_c 12.091(2)
_cell_measurement_reflns_used 4320
_cell_measurement_temperature 91(2)
_cell_measurement_theta_max 31.1
_cell_measurement_theta_min 2.5
_cell_volume 2071.8(5)
_computing_cell_refinement 'Bruker SAINT'
_computing_data_collection 'Bruker SMART'
_computing_data_reduction 'Bruker SAINT'
_computing_molecular_graphics 'SHELXTL 5 (Sheldrick, 1994)'
_computing_publication_material 'SHELXTL 6.10 (Sheldrick, 2001)'
_computing_structure_refinement 'SHELXTL 6.10 (Sheldrick, 2001)'
_computing_structure_solution 'SHELXS-97 (Sheldrick, 1990)'
_diffrn_ambient_temperature 91(2)
_diffrn_detector_area_resol_mean 8.3
_diffrn_measured_fraction_theta_full 1.000
_diffrn_measured_fraction_theta_max 0.927
_diffrn_measurement_device_type 'Bruker SMART 1000'
_diffrn_measurement_method \w
_diffrn_radiation_monochromator graphite
_diffrn_radiation_source 'normal-focus sealed tube'
_diffrn_radiation_type MoK\a
_diffrn_radiation_wavelength 0.71073
_diffrn_reflns_av_R_equivalents 0.021
_diffrn_reflns_av_sigmaI/netI 0.037
_diffrn_reflns_limit_h_max 25
_diffrn_reflns_limit_h_min -29
_diffrn_reflns_limit_k_max 13
_diffrn_reflns_limit_k_min -13
_diffrn_reflns_limit_l_max 17
_diffrn_reflns_limit_l_min -17
_diffrn_reflns_number 19225
_diffrn_reflns_theta_full 27.5
_diffrn_reflns_theta_max 31.40
_diffrn_reflns_theta_min 2.17
_diffrn_standards_number 0
_exptl_absorpt_coefficient_mu 0.182
_exptl_absorpt_correction_T_max 0.9803
_exptl_absorpt_correction_T_min 0.9425
_exptl_absorpt_correction_type multi-scan
_exptl_absorpt_process_details 'SADABS 2.03 (Sheldrick, 2001)'
_exptl_crystal_colour colorless
_exptl_crystal_density_diffrn 1.307
_exptl_crystal_density_method 'not measured'
_exptl_crystal_description needle
_exptl_crystal_F_000 864
_exptl_crystal_size_max 0.33
_exptl_crystal_size_mid 0.15
_exptl_crystal_size_min 0.11
_refine_diff_density_max 0.418
_refine_diff_density_min -0.214
_refine_diff_density_rms 0.053
_refine_ls_abs_structure_details 'Flack H D (1983), Acta Cryst. A39, 876-881'
_refine_ls_abs_structure_Flack 0.07(6)
_refine_ls_extinction_method none
_refine_ls_goodness_of_fit_ref 1.053
_refine_ls_hydrogen_treatment constr
_refine_ls_matrix_type full
_refine_ls_number_parameters 264
_refine_ls_number_reflns 4580
_refine_ls_number_restraints 2
_refine_ls_restrained_S_all 1.053
_refine_ls_R_factor_all 0.0399
_refine_ls_R_factor_gt 0.0369
_refine_ls_shift/su_max 0.010
_refine_ls_shift/su_mean 0.001
_refine_ls_structure_factor_coef Fsqd
_refine_ls_weighting_details 'calc w=1/[\s^2^(Fo^2^)+(0.0596P)^2^+0.4449P] where P=(Fo^2^+2Fc^2^)/3'
_refine_ls_weighting_scheme calc
_refine_ls_wR_factor_gt 0.0935
_refine_ls_wR_factor_ref 0.0957
_reflns_number_gt 4321
_reflns_number_total 4580
_reflns_threshold_expression I>2\s(I)
_cod_data_source_file jo051947ssi20050916_024825.cif
_cod_depositor_comments
;
The following automatic conversions were performed:
'_exptl_absorpt_correction_type' value 'multiscan' changed to 'multi-scan'
according to '/home/saulius/struct/CIF-dictionaries/cif_core.dic'
dictionary named 'cif_core.dic' version 2.4.1 from 2010-06-29.

Automatic conversion script
Id: cif_fix_enum 1527 2010-12-29 10:47:43Z saulius 
;
_cod_original_sg_symbol_H-M 'C c'
_cod_database_code 4021392

loop_
_symmetry_equiv_pos_as_xyz
'x, y, z'
'x, -y, z+1/2'
'x+1/2, y+1/2, z'
'x+1/2, -y+1/2, z+1/2'

loop_
_atom_site_label
_atom_site_type_symbol
_atom_site_fract_x
_atom_site_fract_y
_atom_site_fract_z
_atom_site_U_iso_or_equiv
_atom_site_adp_type
_atom_site_occupancy
_atom_site_symmetry_multiplicity
_atom_site_calc_flag
_atom_site_refinement_flags
S1 S 0.38522(3) -0.00148(4) 0.25982(4) 0.01565(9) Uani 1 1 d .
O1 O 0.36725(8) -0.10012(14) 0.15990(12) 0.0235(3) Uani 1 1 d .
O2 O 0.41282(8) -0.06455(14) 0.37677(12) 0.0224(3) Uani 1 1 d .
O3 O 0.24232(8) -0.19188(14) 0.46027(11) 0.0234(3) Uani 1 1 d .
N1 N 0.19248(9) -0.35864(16) 0.31767(14) 0.0207(3) Uani 1 1 d .
C1 C 0.44835(9) 0.12601(18) 0.24698(15) 0.0165(3) Uani 1 1 d .
C2 C 0.44806(10) 0.1646(2) 0.13564(16) 0.0213(3) Uani 1 1 d .
H2 H 0.4166 0.1184 0.0671 0.026 Uiso 1 1 calc R
C3 C 0.49539(11) 0.2731(2) 0.1272(2) 0.0269(4) Uani 1 1 d .
H3 H 0.4967 0.3006 0.0522 0.032 Uiso 1 1 calc R
C4 C 0.54044(11) 0.3407(2) 0.2276(2) 0.0290(4) Uani 1 1 d .
H4 H 0.5716 0.4160 0.2208 0.035 Uiso 1 1 calc R
C5 C 0.54050(12) 0.2997(2) 0.3378(2) 0.0298(4) Uani 1 1 d .
H5 H 0.5720 0.3461 0.4062 0.036 Uiso 1 1 calc R
C6 C 0.49452(11) 0.1908(2) 0.34855(17) 0.0244(4) Uani 1 1 d .
H6 H 0.4946 0.1612 0.4239 0.029 Uiso 1 1 calc R
C7 C 0.30576(9) 0.10706(18) 0.24900(14) 0.0143(3) Uani 1 1 d .
H7 H 0.2758 0.1143 0.1639 0.017 Uiso 1 1 calc R
C8 C 0.32725(9) 0.26060(17) 0.29425(15) 0.0149(3) Uani 1 1 d .
C9 C 0.35097(10) 0.29416(19) 0.41440(15) 0.0188(3) Uani 1 1 d .
H9 H 0.3521 0.2202 0.4702 0.023 Uiso 1 1 calc R
C10 C 0.37303(11) 0.4361(2) 0.45233(16) 0.0219(4) Uani 1 1 d .
H10 H 0.3894 0.4582 0.5341 0.026 Uiso 1 1 calc R
C11 C 0.37123(11) 0.54601(19) 0.37106(16) 0.0209(3) Uani 1 1 d .
H11 H 0.3860 0.6427 0.3971 0.025 Uiso 1 1 calc R
C12 C 0.34758(11) 0.51248(18) 0.25165(17) 0.0190(3) Uani 1 1 d .
H12 H 0.3463 0.5866 0.1959 0.023 Uiso 1 1 calc R
C13 C 0.32574(10) 0.37111(18) 0.21329(15) 0.0167(3) Uani 1 1 d .
H13 H 0.3097 0.3494 0.1315 0.020 Uiso 1 1 calc R
C14 C 0.26187(10) 0.02494(17) 0.31330(14) 0.0146(3) Uani 1 1 d .
H14 H 0.2920 0.0169 0.3983 0.017 Uiso 1 1 calc R
C15 C 0.19471(10) 0.10860(17) 0.30584(15) 0.0162(3) Uani 1 1 d .
C16 C 0.14824(11) 0.1631(2) 0.19935(16) 0.0214(3) Uani 1 1 d .
H16 H 0.1611 0.1582 0.1307 0.026 Uiso 1 1 calc R
C17 C 0.08300(11) 0.2248(2) 0.19274(19) 0.0282(4) Uani 1 1 d .
H17 H 0.0521 0.2622 0.1198 0.034 Uiso 1 1 calc R
C18 C 0.06289(11) 0.2321(2) 0.2920(2) 0.0284(4) Uani 1 1 d .
H18 H 0.0178 0.2713 0.2866 0.034 Uiso 1 1 calc R
C19 C 0.10949(12) 0.1813(2) 0.39894(19) 0.0265(4) Uani 1 1 d .
H19 H 0.0965 0.1877 0.4674 0.032 Uiso 1 1 calc R
C20 C 0.17527(10) 0.12096(19) 0.40664(16) 0.0200(3) Uani 1 1 d .
H20 H 0.2070 0.0881 0.4805 0.024 Uiso 1 1 calc R
C21 C 0.24083(10) -0.13140(17) 0.26563(15) 0.0169(3) Uani 1 1 d .
H21A H 0.1982 -0.1265 0.1933 0.020 Uiso 1 1 calc R
H21B H 0.2802 -0.1750 0.2445 0.020 Uiso 1 1 calc R
C22 C 0.22468(10) -0.22932(18) 0.35602(15) 0.0169(3) Uani 1 1 d .
C23 C 0.17801(12) -0.4583(2) 0.40130(19) 0.0283(4) Uani 1 1 d .
H23A H 0.1899 -0.4101 0.4780 0.042 Uiso 1 1 calc R
H23B H 0.2070 -0.5469 0.4094 0.042 Uiso 1 1 calc R
H23C H 0.1274 -0.4849 0.3726 0.042 Uiso 1 1 calc R
C24 C 0.17109(11) -0.4126(2) 0.19697(18) 0.0238(4) Uani 1 1 d .
H24A H 0.1193 -0.4029 0.1595 0.036 Uiso 1 1 calc R
H24B H 0.1846 -0.5158 0.1975 0.036 Uiso 1 1 calc R
H24C H 0.1950 -0.3553 0.1529 0.036 Uiso 1 1 calc R

loop_
_atom_site_aniso_label
_atom_site_aniso_U_11
_atom_site_aniso_U_22
_atom_site_aniso_U_33
_atom_site_aniso_U_23
_atom_site_aniso_U_13
_atom_site_aniso_U_12
S1 0.01888(18) 0.01296(15) 0.01710(17) -0.00092(13) 0.00872(14) -0.00136(14)
O1 0.0277(7) 0.0201(6) 0.0275(7) -0.0103(5) 0.0156(6) -0.0063(5)
O2 0.0252(7) 0.0207(6) 0.0231(7) 0.0072(5) 0.0104(6) 0.0037(5)
O3 0.0318(8) 0.0199(6) 0.0177(6) 0.0030(5) 0.0074(5) -0.0042(5)
N1 0.0223(8) 0.0146(6) 0.0250(8) 0.0010(5) 0.0080(6) -0.0044(6)
C1 0.0147(8) 0.0168(7) 0.0189(8) -0.0007(6) 0.0070(6) -0.0024(6)
C2 0.0189(9) 0.0267(9) 0.0197(8) 0.0020(6) 0.0084(7) 0.0005(7)
C3 0.0213(9) 0.0296(9) 0.0336(10) 0.0086(8) 0.0142(8) 0.0014(8)
C4 0.0184(9) 0.0202(8) 0.0490(13) 0.0058(8) 0.0123(9) -0.0021(7)
C5 0.0213(10) 0.0269(10) 0.0369(11) -0.0062(8) 0.0045(8) -0.0075(8)
C6 0.0237(10) 0.0248(9) 0.0220(9) -0.0021(7) 0.0043(7) -0.0032(7)
C7 0.0166(8) 0.0135(7) 0.0130(7) -0.0004(5) 0.0055(6) -0.0024(6)
C8 0.0159(7) 0.0124(7) 0.0171(8) -0.0015(6) 0.0065(6) -0.0024(6)
C9 0.0234(9) 0.0185(7) 0.0163(7) -0.0004(6) 0.0091(7) -0.0041(7)
C10 0.0288(10) 0.0208(8) 0.0179(8) -0.0044(6) 0.0101(7) -0.0057(7)
C11 0.0244(9) 0.0143(7) 0.0255(9) -0.0048(6) 0.0103(7) -0.0036(7)
C12 0.0210(9) 0.0146(7) 0.0233(9) 0.0023(6) 0.0100(7) -0.0001(6)
C13 0.0186(8) 0.0160(7) 0.0162(7) -0.0001(5) 0.0069(6) -0.0006(6)
C14 0.0175(8) 0.0123(7) 0.0143(7) -0.0006(5) 0.0060(6) -0.0035(6)
C15 0.0169(8) 0.0125(6) 0.0195(8) -0.0015(6) 0.0068(6) -0.0034(6)
C16 0.0224(9) 0.0177(7) 0.0223(9) 0.0029(6) 0.0052(7) -0.0029(7)
C17 0.0212(10) 0.0227(9) 0.0355(11) 0.0064(8) 0.0029(8) 0.0004(8)
C18 0.0195(9) 0.0195(8) 0.0472(12) -0.0015(8) 0.0125(9) -0.0003(7)
C19 0.0277(10) 0.0214(8) 0.0357(11) -0.0039(7) 0.0178(9) -0.0031(8)
C20 0.0223(9) 0.0182(7) 0.0212(8) -0.0019(6) 0.0098(7) -0.0022(7)
C21 0.0199(8) 0.0136(7) 0.0185(8) -0.0002(6) 0.0081(7) -0.0027(6)
C22 0.0169(8) 0.0126(7) 0.0208(8) 0.0034(6) 0.0059(6) -0.0002(6)
C23 0.0289(11) 0.0192(8) 0.0373(11) 0.0081(8) 0.0120(9) -0.0040(8)
C24 0.0237(9) 0.0157(8) 0.0298(10) -0.0073(7) 0.0062(8) -0.0038(7)

loop_
_atom_type_symbol
_atom_type_description
_atom_type_scat_dispersion_real
_atom_type_scat_dispersion_imag
_atom_type_scat_source
C C 0.0033 0.0016 'International Tables Vol C Tables 4.2.6.8 and 6.1.1.4'
H H 0.0000 0.0000 'International Tables Vol C Tables 4.2.6.8 and 6.1.1.4'
N N 0.0061 0.0033 'International Tables Vol C Tables 4.2.6.8 and 6.1.1.4'
O O 0.0106 0.0060 'International Tables Vol C Tables 4.2.6.8 and 6.1.1.4'
S S 0.1246 0.1234 'International Tables Vol C Tables 4.2.6.8 and 6.1.1.4'

loop_
_geom_angle_atom_site_label_1
_geom_angle_atom_site_label_2
_geom_angle_atom_site_label_3
_geom_angle
O2 S1 O1 117.93(8)
O2 S1 C1 107.73(9)
O1 S1 C1 108.54(8)
O2 S1 C7 108.33(7)
O1 S1 C7 108.35(8)
C1 S1 C7 105.24(8)
C22 N1 C24 125.56(15)
C22 N1 C23 119.47(16)
C24 N1 C23 114.96(15)
C2 C1 C6 121.95(17)
C2 C1 S1 119.16(14)
C6 C1 S1 118.80(13)
C1 C2 C3 118.16(18)
C1 C2 H2 120.9
C3 C2 H2 120.9
C4 C3 C2 120.35(18)
C4 C3 H3 119.8
C2 C3 H3 119.8
C5 C4 C3 120.65(18)
C5 C4 H4 119.7
C3 C4 H4 119.7
C4 C5 C6 120.0(2)
C4 C5 H5 120.0
C6 C5 H5 120.0
C5 C6 C1 118.82(18)
C5 C6 H6 120.6
C1 C6 H6 120.6
C8 C7 C14 113.98(13)
C8 C7 S1 110.11(12)
C14 C7 S1 109.00(11)
C8 C7 H7 107.9
C14 C7 H7 107.9
S1 C7 H7 107.9
C13 C8 C9 119.13(15)
C13 C8 C7 118.71(15)
C9 C8 C7 122.12(14)
C10 C9 C8 120.09(15)
C10 C9 H9 120.0
C8 C9 H9 120.0
C9 C10 C11 120.51(16)
C9 C10 H10 119.7
C11 C10 H10 119.7
C12 C11 C10 119.32(16)
C12 C11 H11 120.3
C10 C11 H11 120.3
C13 C12 C11 120.46(16)
C13 C12 H12 119.8
C11 C12 H12 119.8
C12 C13 C8 120.50(16)
C12 C13 H13 119.8
C8 C13 H13 119.8
C15 C14 C21 108.77(14)
C15 C14 C7 111.44(13)
C21 C14 C7 112.89(13)
C15 C14 H14 107.9
C21 C14 H14 107.9
C7 C14 H14 107.9
C16 C15 C20 118.55(17)
C16 C15 C14 121.92(15)
C20 C15 C14 119.30(15)
C15 C16 C17 120.61(17)
C15 C16 H16 119.7
C17 C16 H16 119.7
C18 C17 C16 120.59(19)
C18 C17 H17 119.7
C16 C17 H17 119.7
C19 C18 C17 119.23(19)
C19 C18 H18 120.4
C17 C18 H18 120.4
C18 C19 C20 120.54(18)
C18 C19 H19 119.7
C20 C19 H19 119.7
C19 C20 C15 120.42(18)
C19 C20 H20 119.8
C15 C20 H20 119.8
C22 C21 C14 111.80(13)
C22 C21 H21A 109.3
C14 C21 H21A 109.3
C22 C21 H21B 109.3
C14 C21 H21B 109.3
H21A C21 H21B 107.9
O3 C22 N1 121.94(15)
O3 C22 C21 120.72(15)
N1 C22 C21 117.31(15)
N1 C23 H23A 109.5
N1 C23 H23B 109.5
H23A C23 H23B 109.5
N1 C23 H23C 109.5
H23A C23 H23C 109.5
H23B C23 H23C 109.5
N1 C24 H24A 109.5
N1 C24 H24B 109.5
H24A C24 H24B 109.5
N1 C24 H24C 109.5
H24A C24 H24C 109.5
H24B C24 H24C 109.5

loop_
_geom_bond_atom_site_label_1
_geom_bond_atom_site_label_2
_geom_bond_distance
S1 O2 1.4497(14)
S1 O1 1.4504(13)
S1 C1 1.7613(17)
S1 C7 1.8369(18)
O3 C22 1.235(2)
N1 C22 1.349(2)
N1 C24 1.459(2)
N1 C23 1.462(2)
C1 C2 1.390(2)
C1 C6 1.390(3)
C2 C3 1.397(3)
C2 H2 0.9500
C3 C4 1.384(3)
C3 H3 0.9500
C4 C5 1.384(3)
C4 H4 0.9500
C5 C6 1.389(3)
C5 H5 0.9500
C6 H6 0.9500
C7 C8 1.514(2)
C7 C14 1.549(2)
C7 H7 1.0000
C8 C13 1.399(2)
C8 C9 1.399(2)
C9 C10 1.396(2)
C9 H9 0.9500
C10 C11 1.397(2)
C10 H10 0.9500
C11 C12 1.391(3)
C11 H11 0.9500
C12 C13 1.391(2)
C12 H12 0.9500
C13 H13 0.9500
C14 C15 1.519(2)
C14 C21 1.544(2)
C14 H14 1.0000
C15 C16 1.396(3)
C15 C20 1.405(2)
C16 C17 1.396(3)
C16 H16 0.9500
C17 C18 1.391(3)
C17 H17 0.9500
C18 C19 1.389(3)
C18 H18 0.9500
C19 C20 1.398(3)
C19 H19 0.9500
C20 H20 0.9500
C21 C22 1.530(2)
C21 H21A 0.9900
C21 H21B 0.9900
C23 H23A 0.9800
C23 H23B 0.9800
C23 H23C 0.9800
C24 H24A 0.9800
C24 H24B 0.9800
C24 H24C 0.9800

loop_
_cod_related_entry_id
_cod_related_entry_database
_cod_related_entry_code
1 ChemSpider 9850598
